data_4068794
loop_
_publ_author_name
'Shishkov, Igor V.'
'Rominger, Frank'
'Hofmann, Peter'

_publ_section_title
;
 New Structural Motifs of Lithium N-Heterocyclic Carbene Complexes with
 Bis(3-tert-butylimidazol-2-ylidene)dialkylborate Ligands&#x2020;
;
_journal_issue 12
_journal_name_full Organometallics
_journal_page_first 3532
_journal_paper_doi 10.1021/om801097f
_journal_volume 28
_journal_year 2009
_chemical_formula_sum 'C26 H34 B F6 N4 P'
_chemical_formula_weight 558.35
_chemical_name_common 'in paper 3a'
_chemical_name_systematic
; 
 ? 
;
_space_group_IT_number 15
_symmetry_cell_setting monoclinic
_symmetry_space_group_name_Hall '-C 2yc'
_symmetry_space_group_name_H-M 'C 1 2/c 1'
_atom_sites_solution_hydrogens geom
_atom_sites_solution_primary direct
_atom_sites_solution_secondary difmap
_audit_creation_method SHELXL-97
_cell_angle_alpha 90.00
_cell_angle_beta 91.554(6)
_cell_angle_gamma 90.00
_cell_formula_units_Z 4
_cell_length_a 15.778(4)
_cell_length_b 8.529(2)
_cell_length_c 20.670(6)
_cell_measurement_reflns_used 2844
_cell_measurement_temperature 100(2)
_cell_measurement_theta_max 27.66
_cell_measurement_theta_min 2.71
_cell_volume 2780.6(13)
_computing_cell_refinement 'Bruker SMART'
_computing_data_collection 'Bruker SMART'
_computing_data_reduction 'Bruker SAINT'
_computing_molecular_graphics 'Bruker SHELXTL'
_computing_publication_material 'Bruker SHELXTL'
_computing_structure_refinement 'SHELXL-97 (Sheldrick, 1997)'
_computing_structure_solution 'SHELXS-97 (Sheldrick, 1990)'
_diffrn_ambient_temperature 100(2)
_diffrn_measured_fraction_theta_full 0.994
_diffrn_measured_fraction_theta_max 0.994
_diffrn_measurement_device_type 'CCD area detector'
_diffrn_measurement_method 'phi and omega scans'
_diffrn_radiation_monochromator graphite
_diffrn_radiation_source 'fine-focus sealed tube'
_diffrn_radiation_type MoK\a
_diffrn_radiation_wavelength 0.71073
_diffrn_reflns_av_R_equivalents 0.0795
_diffrn_reflns_av_sigmaI/netI 0.0711
_diffrn_reflns_limit_h_max 21
_diffrn_reflns_limit_h_min -20
_diffrn_reflns_limit_k_max 11
_diffrn_reflns_limit_k_min -11
_diffrn_reflns_limit_l_max 27
_diffrn_reflns_limit_l_min -27
_diffrn_reflns_number 13909
_diffrn_reflns_theta_full 28.40
_diffrn_reflns_theta_max 28.40
_diffrn_reflns_theta_min 2.58
_exptl_absorpt_coefficient_mu 0.162
_exptl_absorpt_correction_T_max 0.9904
_exptl_absorpt_correction_T_min 0.9638
_exptl_absorpt_correction_type multi-scan
_exptl_absorpt_process_details 'Blessing, Acta Cryst. (1995) A51 33-38.'
_exptl_crystal_colour colorless
_exptl_crystal_density_diffrn 1.334
_exptl_crystal_density_method 'not measured'
_exptl_crystal_description lamina
_exptl_crystal_F_000 1168
_exptl_crystal_size_max 0.23
_exptl_crystal_size_mid 0.13
_exptl_crystal_size_min 0.06
_refine_diff_density_max 0.606
_refine_diff_density_min -0.523
_refine_diff_density_rms 0.076
_refine_ls_extinction_method none
_refine_ls_goodness_of_fit_ref 1.125
_refine_ls_hydrogen_treatment mixed
_refine_ls_matrix_type full
_refine_ls_number_parameters 181
_refine_ls_number_reflns 3456
_refine_ls_number_restraints 0
_refine_ls_restrained_S_all 1.125
_refine_ls_R_factor_all 0.1040
_refine_ls_R_factor_gt 0.0775
_refine_ls_shift/su_max 0.000
_refine_ls_shift/su_mean 0.000
_refine_ls_structure_factor_coef Fsqd
_refine_ls_weighting_details 'calc w=1/[\s^2^(Fo^2^)+(0.0486P)^2^+8.8539P] where P=(Fo^2^+2Fc^2^)/3'
_refine_ls_weighting_scheme calc
_refine_ls_wR_factor_gt 0.1612
_refine_ls_wR_factor_ref 0.1719
_reflns_number_gt 2622
_reflns_number_total 3456
_reflns_threshold_expression >2sigma(I)
_cod_data_source_file om801097f_si_002.cif
_cod_data_source_block ivsh6
_cod_depositor_comments
;
The following automatic conversions were performed:

'_symmetry_cell_setting' value 'Monoclinic' changed to 'monoclinic'
according to /home/saulius/struct/CIF-dictionaries/cif_core.dic
dictionary named 'cif_core.dic' version 2.4.2 from 2011-04-26.

Automatic conversion script
Id: cif_fix_values 1715 2011-07-08 13:25:40Z adriana 
;
_cod_original_cell_volume 2780.7(13)
_cod_original_sg_symbol_H-M C2/c
_cod_database_code 4068794

loop_
_symmetry_equiv_pos_as_xyz
'x, y, z'
'-x, y, -z+1/2'
'x+1/2, y+1/2, z'
'-x+1/2, y+1/2, -z+1/2'
'-x, -y, -z'
'x, -y, z-1/2'
'-x+1/2, -y+1/2, -z'
'x+1/2, -y+1/2, z-1/2'

loop_
_atom_site_label
_atom_site_type_symbol
_atom_site_fract_x
_atom_site_fract_y
_atom_site_fract_z
_atom_site_U_iso_or_equiv
_atom_site_adp_type
_atom_site_occupancy
_atom_site_symmetry_multiplicity
_atom_site_calc_flag
_atom_site_refinement_flags
B1 B 1.0000 0.3603(5) 0.2500 0.0141(8) Uani 1 2 d S
C1 C 1.06350(17) 0.5527(3) 0.33731(13) 0.0171(5) Uani 1 1 d .
H1 H 1.120(2) 0.544(4) 0.3259(15) 0.021(8) Uiso 1 1 d .
N2 N 0.99876(14) 0.4728(3) 0.31084(11) 0.0170(5) Uani 1 1 d .
C3 C 0.92741(17) 0.5200(4) 0.34246(14) 0.0236(6) Uani 1 1 d .
H3 H 0.8714 0.4836 0.3336 0.028 Uiso 1 1 calc R
C4 C 0.95017(18) 0.6266(4) 0.38814(14) 0.0238(6) Uani 1 1 d .
H4 H 0.9137 0.6784 0.4171 0.029 Uiso 1 1 calc R
N5 N 1.03687(14) 0.6453(3) 0.38438(11) 0.0176(5) Uani 1 1 d .
C6 C 1.08877(17) 0.7538(3) 0.42682(13) 0.0203(6) Uani 1 1 d .
C7 C 1.0542(2) 0.9185(4) 0.41625(17) 0.0302(7) Uani 1 1 d .
H7A H 1.0563 0.9452 0.3702 0.045 Uiso 1 1 calc R
H7B H 1.0888 0.9933 0.4415 0.045 Uiso 1 1 calc R
H7C H 0.9955 0.9232 0.4303 0.045 Uiso 1 1 calc R
C8 C 1.18101(18) 0.7426(4) 0.40838(15) 0.0252(6) Uani 1 1 d .
H8A H 1.2011 0.6349 0.4148 0.038 Uiso 1 1 calc R
H8B H 1.2152 0.8139 0.4356 0.038 Uiso 1 1 calc R
H8C H 1.1863 0.7718 0.3628 0.038 Uiso 1 1 calc R
C9 C 1.0784(2) 0.7009(4) 0.49702(14) 0.0299(7) Uani 1 1 d .
H9A H 1.0183 0.7033 0.5076 0.045 Uiso 1 1 calc R
H9B H 1.1102 0.7716 0.5261 0.045 Uiso 1 1 calc R
H9C H 1.1002 0.5939 0.5023 0.045 Uiso 1 1 calc R
C11 C 0.91748(15) 0.2472(3) 0.25027(12) 0.0156(5) Uani 1 1 d .
C12 C 0.86646(17) 0.2138(3) 0.19584(13) 0.0184(6) Uani 1 1 d .
H12 H 0.8753 0.2696 0.1568 0.022 Uiso 1 1 calc R
C13 C 0.80290(18) 0.1005(3) 0.19731(15) 0.0236(6) Uani 1 1 d .
H13 H 0.7686 0.0811 0.1597 0.028 Uiso 1 1 calc R
C14 C 0.78943(18) 0.0164(4) 0.25304(16) 0.0259(6) Uani 1 1 d .
H14 H 0.7466 -0.0618 0.2538 0.031 Uiso 1 1 calc R
C15 C 0.83909(19) 0.0470(4) 0.30802(15) 0.0270(7) Uani 1 1 d .
H15 H 0.8302 -0.0098 0.3468 0.032 Uiso 1 1 calc R
C16 C 0.90150(18) 0.1602(4) 0.30613(14) 0.0223(6) Uani 1 1 d .
H16 H 0.9349 0.1799 0.3442 0.027 Uiso 1 1 calc R
P1 P 0.7500 0.7500 0.5000 0.0154(2) Uani 1 2 d S
F1 F 0.7094(2) 0.6505(3) 0.55459(15) 0.0906(12) Uani 1 1 d .
F2 F 0.76342(13) 0.5963(2) 0.45798(11) 0.0442(6) Uani 1 1 d .
F3 F 0.65863(14) 0.7769(3) 0.46856(13) 0.0660(9) Uani 1 1 d .

loop_
_atom_site_aniso_label
_atom_site_aniso_U_11
_atom_site_aniso_U_22
_atom_site_aniso_U_33
_atom_site_aniso_U_23
_atom_site_aniso_U_13
_atom_site_aniso_U_12
B1 0.0129(19) 0.0181(19) 0.0113(18) 0.000 -0.0004(14) 0.000
C1 0.0147(13) 0.0174(13) 0.0193(13) 0.0007(10) -0.0003(10) 0.0006(10)
N2 0.0131(10) 0.0207(11) 0.0170(11) 0.0001(9) 0.0001(8) 0.0009(9)
C3 0.0138(13) 0.0316(16) 0.0256(15) -0.0093(12) 0.0026(11) 0.0021(11)
C4 0.0171(14) 0.0296(15) 0.0248(15) -0.0048(12) 0.0036(11) 0.0033(12)
N5 0.0159(11) 0.0172(11) 0.0195(11) -0.0012(9) -0.0004(9) 0.0002(9)
C6 0.0207(13) 0.0167(13) 0.0235(14) -0.0054(11) -0.0026(10) -0.0007(11)
C7 0.0267(16) 0.0189(14) 0.0449(19) -0.0016(13) 0.0006(14) 0.0032(12)
C8 0.0183(14) 0.0224(14) 0.0348(16) -0.0080(13) -0.0013(12) -0.0017(12)
C9 0.0308(17) 0.0373(18) 0.0215(15) -0.0038(13) -0.0018(12) 0.0026(14)
C11 0.0102(11) 0.0187(12) 0.0180(12) 0.0011(10) 0.0016(9) 0.0019(10)
C12 0.0152(12) 0.0209(13) 0.0192(13) 0.0005(10) 0.0022(10) 0.0021(10)
C13 0.0176(13) 0.0267(15) 0.0265(15) -0.0046(12) -0.0018(11) -0.0020(11)
C14 0.0153(14) 0.0235(15) 0.0392(17) 0.0015(13) 0.0055(12) -0.0052(11)
C15 0.0249(15) 0.0314(16) 0.0252(15) 0.0094(13) 0.0072(12) -0.0002(13)
C16 0.0193(14) 0.0283(15) 0.0190(14) 0.0017(11) -0.0018(11) 0.0011(11)
P1 0.0155(5) 0.0168(5) 0.0138(4) -0.0019(4) 0.0008(3) -0.0009(4)
F1 0.120(3) 0.0555(16) 0.101(2) 0.0466(16) 0.086(2) 0.0332(16)
F2 0.0352(11) 0.0383(11) 0.0586(14) -0.0318(10) -0.0099(10) 0.0082(9)
F3 0.0384(12) 0.0839(19) 0.0737(17) -0.0495(15) -0.0347(12) 0.0326(12)

loop_
_atom_type_symbol
_atom_type_description
_atom_type_scat_dispersion_real
_atom_type_scat_dispersion_imag
_atom_type_scat_source
C C 0.0033 0.0016 'International Tables Vol C Tables 4.2.6.8 and 6.1.1.4'
H H 0.0000 0.0000 'International Tables Vol C Tables 4.2.6.8 and 6.1.1.4'
B B 0.0013 0.0007 'International Tables Vol C Tables 4.2.6.8 and 6.1.1.4'
N N 0.0061 0.0033 'International Tables Vol C Tables 4.2.6.8 and 6.1.1.4'
F F 0.0171 0.0103 'International Tables Vol C Tables 4.2.6.8 and 6.1.1.4'
P P 0.1023 0.0942 'International Tables Vol C Tables 4.2.6.8 and 6.1.1.4'

loop_
_geom_angle_atom_site_label_1
_geom_angle_atom_site_label_2
_geom_angle_atom_site_label_3
_geom_angle
_geom_angle_site_symmetry_1
_geom_angle_site_symmetry_3
N2 B1 N2 105.3(3) . 2_755
N2 B1 C11 113.01(12) . 2_755
N2 B1 C11 109.31(12) 2_755 2_755
N2 B1 C11 109.31(12) . .
N2 B1 C11 113.01(12) 2_755 .
C11 B1 C11 107.0(3) 2_755 .
N5 C1 N2 110.5(2) . .
C1 N2 C3 106.4(2) . .
C1 N2 B1 127.6(2) . .
C3 N2 B1 125.61(19) . .
C4 C3 N2 108.8(2) . .
C3 C4 N5 106.4(2) . .
C1 N5 C4 107.8(2) . .
C1 N5 C6 127.9(2) . .
C4 N5 C6 124.3(2) . .
N5 C6 C8 109.0(2) . .
N5 C6 C7 107.3(2) . .
C8 C6 C7 111.4(2) . .
N5 C6 C9 107.5(2) . .
C8 C6 C9 110.3(2) . .
C7 C6 C9 111.2(3) . .
C12 C11 C16 116.3(2) . .
C12 C11 B1 124.4(2) . .
C16 C11 B1 118.7(2) . .
C13 C12 C11 121.6(3) . .
C14 C13 C12 120.4(3) . .
C13 C14 C15 119.3(3) . .
C16 C15 C14 119.7(3) . .
C15 C16 C11 122.6(3) . .
F1 P1 F1 180.000(1) . 7_666
F1 P1 F3 90.67(18) . 7_666
F1 P1 F3 89.33(18) 7_666 7_666
F1 P1 F3 89.33(18) . .
F1 P1 F3 90.67(18) 7_666 .
F3 P1 F3 180.000(1) 7_666 .
F1 P1 F2 89.44(15) . 7_666
F1 P1 F2 90.56(15) 7_666 7_666
F3 P1 F2 91.63(11) 7_666 7_666
F3 P1 F2 88.37(11) . 7_666
F1 P1 F2 90.56(15) . .
F1 P1 F2 89.44(15) 7_666 .
F3 P1 F2 88.37(11) 7_666 .
F3 P1 F2 91.63(11) . .
F2 P1 F2 180.000(1) 7_666 .

loop_
_geom_bond_atom_site_label_1
_geom_bond_atom_site_label_2
_geom_bond_distance
_geom_bond_site_symmetry_2
B1 N2 1.582(3) .
B1 N2 1.582(3) 2_755
B1 C11 1.620(4) 2_755
B1 C11 1.620(4) .
C1 N5 1.330(3) .
C1 N2 1.333(3) .
N2 C3 1.377(3) .
C3 C4 1.353(4) .
C4 N5 1.382(4) .
N5 C6 1.503(3) .
C6 C8 1.518(4) .
C6 C7 1.520(4) .
C6 C9 1.532(4) .
C11 C12 1.395(4) .
C11 C16 1.401(4) .
C12 C13 1.394(4) .
C13 C14 1.378(4) .
C14 C15 1.388(4) .
C15 C16 1.381(4) .
P1 F1 1.563(2) .
P1 F1 1.563(2) 7_666
P1 F3 1.582(2) 7_666
P1 F3 1.582(2) .
P1 F2 1.5900(18) 7_666
P1 F2 1.5900(18) .
